data_2227976
loop_
_publ_author_name
'Choi, Hong Dae'
'Seo, Pil Ja'
'Son, Byeng Wha'
'Lee, Uk'

_publ_section_title
;
 5-Bromo-2-(4-chlorophenyl)-3-ethylsulfinyl-7-methyl-1-benzofuran
;
_journal_coeditor_code RZ2506
_journal_issue 11
_journal_name_full 'Acta Crystallographica Section E'
_journal_page_first o2960
_journal_paper_doi 10.1107/S1600536810042790
_journal_volume 66
_journal_year 2010
_chemical_formula_iupac 'C17 H14 Br Cl O2 S'
_chemical_formula_moiety 'C17 H14 Br Cl O2 S'
_chemical_formula_sum 'C17 H14 Br Cl O2 S'
_chemical_formula_weight 397.70
_chemical_name_systematic
;
5-Bromo-2-(4-chlorophenyl)-3-ethylsulfinyl-7-methyl-1-benzofuran
;
_space_group_IT_number 2
_symmetry_cell_setting triclinic
_symmetry_space_group_name_Hall '-P 1'
_symmetry_space_group_name_H-M 'P -1'
_atom_sites_solution_hydrogens difmap
_atom_sites_solution_primary direct
_atom_sites_solution_secondary difmap
_cell_angle_alpha 68.6900(10)
_cell_angle_beta 89.2230(10)
_cell_angle_gamma 70.9410(10)
_cell_formula_units_Z 2
_cell_length_a 7.31590(10)
_cell_length_b 10.3502(2)
_cell_length_c 11.8936(2)
_cell_measurement_reflns_used 8401
_cell_measurement_temperature 179(2)
_cell_measurement_theta_max 27.56
_cell_measurement_theta_min 2.25
_cell_volume 787.36(2)
_computing_cell_refinement '<i>SAINT</i> (Bruker, 2009)'
_computing_data_collection '<i>APEX2</i> (Bruker, 2009)'
_computing_data_reduction '<i>SAINT</i> (Bruker, 2009)'
_computing_molecular_graphics '<i>ORTEP-3</i> (Farrugia, 1997) and <i>DIAMOND</i> (Brandenburg, 1998)'
_computing_publication_material '<i>SHELXL97</i> (Sheldrick, 2008)'
_computing_structure_refinement '<i>SHELXL97</i> (Sheldrick, 2008)'
_computing_structure_solution '<i>SHELXS97</i> (Sheldrick, 2008)'
_diffrn_ambient_temperature 179(2)
_diffrn_detector_area_resol_mean 10.0
_diffrn_measured_fraction_theta_full 0.997
_diffrn_measured_fraction_theta_max 0.997
_diffrn_measurement_device_type 'Bruker SMART APEXII CCD'
_diffrn_measurement_method '\f and \w'
_diffrn_radiation_monochromator 'graphite multilayer'
_diffrn_radiation_source 'rotating anode'
_diffrn_radiation_type MoK\a
_diffrn_radiation_wavelength 0.71073
_diffrn_reflns_av_R_equivalents 0.0282
_diffrn_reflns_av_sigmaI/netI 0.0236
_diffrn_reflns_limit_h_max 9
_diffrn_reflns_limit_h_min -9
_diffrn_reflns_limit_k_max 13
_diffrn_reflns_limit_k_min -13
_diffrn_reflns_limit_l_max 15
_diffrn_reflns_limit_l_min -15
_diffrn_reflns_number 14107
_diffrn_reflns_theta_full 27.59
_diffrn_reflns_theta_max 27.59
_diffrn_reflns_theta_min 1.85
_diffrn_standards_number 0
_exptl_absorpt_coefficient_mu 2.916
_exptl_absorpt_correction_T_max 0.5235
_exptl_absorpt_correction_T_min 0.4852
_exptl_absorpt_correction_type multi-scan
_exptl_absorpt_process_details '(SADABS; Bruker, 2009)'
_exptl_crystal_colour colourless
_exptl_crystal_density_diffrn 1.677
_exptl_crystal_density_method 'not measured'
_exptl_crystal_description block
_exptl_crystal_F_000 400
_exptl_crystal_size_max 0.29
_exptl_crystal_size_mid 0.28
_exptl_crystal_size_min 0.25
_refine_diff_density_max 0.444
_refine_diff_density_min -0.440
_refine_ls_extinction_method none
_refine_ls_goodness_of_fit_ref 1.078
_refine_ls_hydrogen_treatment constr
_refine_ls_matrix_type full
_refine_ls_number_parameters 201
_refine_ls_number_reflns 3657
_refine_ls_number_restraints 0
_refine_ls_restrained_S_all 1.078
_refine_ls_R_factor_all 0.0278
_refine_ls_R_factor_gt 0.0246
_refine_ls_shift/su_max 0.001
_refine_ls_shift/su_mean 0.000
_refine_ls_structure_factor_coef Fsqd
_refine_ls_weighting_details 'calc w=1/[\s^2^(Fo^2^)+(0.0362P)^2^+0.2277P] where P=(Fo^2^+2Fc^2^)/3'
_refine_ls_weighting_scheme calc
_refine_ls_wR_factor_gt 0.0650
_refine_ls_wR_factor_ref 0.0664
_reflns_number_gt 3342
_reflns_number_total 3657
_reflns_threshold_expression I>2\s(I)
_cod_data_source_file rz2506.cif
_cod_data_source_block I
_cod_database_code 2227976
_cod_database_fobs_code 2227976

loop_
_symmetry_equiv_pos_as_xyz
'x, y, z'
'-x, -y, -z'

loop_
_atom_site_type_symbol
_atom_site_label
_atom_site_fract_x
_atom_site_fract_y
_atom_site_fract_z
_atom_site_U_iso_or_equiv
_atom_site_adp_type
_atom_site_calc_flag
_atom_site_refinement_flags
_atom_site_occupancy
_atom_site_disorder_assembly
_atom_site_disorder_group
Br Br 0.99643(3) 0.279456(19) 1.076951(15) 0.03226(7) Uani d . 1 . .
Cl Cl 0.44218(8) 0.83326(6) -0.02326(4) 0.04120(13) Uani d . 1 . .
S S 0.64454(6) 0.80596(4) 0.58771(4) 0.02307(10) Uani d . 1 . .
O O1 0.80545(16) 0.41969(12) 0.55116(10) 0.0217(2) Uani d . 1 . .
O O2 0.8019(2) 0.81168(15) 0.66239(13) 0.0357(3) Uani d . 1 . .
C C1 0.7086(2) 0.62059(16) 0.60048(14) 0.0203(3) Uani d . 1 . .
C C2 0.7957(2) 0.49198(17) 0.71094(15) 0.0207(3) Uani d . 1 . .
C C3 0.8333(2) 0.46726(18) 0.83324(15) 0.0232(3) Uani d . 1 . .
H H3 0.7941 0.5455 0.8620 0.028 Uiso calc R 1 . .
C C4 0.9307(2) 0.32235(19) 0.91027(15) 0.0243(3) Uani d . 1 . .
C C5 0.9924(2) 0.20505(18) 0.87039(16) 0.0249(3) Uani d . 1 . .
H H5 1.0605 0.1081 0.9273 0.030 Uiso calc R 1 . .
C C6 0.9561(2) 0.22752(17) 0.74956(15) 0.0225(3) Uani d . 1 . .
C C7 0.8541(2) 0.37343(17) 0.67424(14) 0.0202(3) Uani d . 1 . .
C C8 0.7168(2) 0.57118(16) 0.50771(15) 0.0206(3) Uani d . 1 . .
C C9 1.0223(3) 0.10666(18) 0.70187(17) 0.0289(4) Uani d . 1 . .
H H9A 1.1085 0.0162 0.7657 0.043 Uiso calc R 1 . .
H H9B 1.0930 0.1359 0.6318 0.043 Uiso calc R 1 . .
H H9C 0.9089 0.0886 0.6769 0.043 Uiso calc R 1 . .
C C10 0.6517(2) 0.63921(17) 0.37745(15) 0.0211(3) Uani d . 1 . .
C C11 0.5182(2) 0.78327(18) 0.32282(16) 0.0253(3) Uani d . 1 . .
H H11 0.4701 0.8401 0.3710 0.030 Uiso calc R 1 . .
C C12 0.4555(2) 0.84388(19) 0.19966(16) 0.0280(4) Uani d . 1 . .
H H12 0.3666 0.9422 0.1628 0.034 Uiso calc R 1 . .
C C13 0.5241(3) 0.7592(2) 0.13105(15) 0.0277(4) Uani d . 1 . .
C C14 0.6558(3) 0.6165(2) 0.18176(16) 0.0282(4) Uani d . 1 . .
H H14 0.7013 0.5602 0.1329 0.034 Uiso calc R 1 . .
C C15 0.7202(2) 0.55713(18) 0.30474(15) 0.0251(3) Uani d . 1 . .
H H15 0.8118 0.4596 0.3403 0.030 Uiso calc R 1 . .
C C16 0.4362(3) 0.81428(19) 0.67208(17) 0.0283(4) Uani d . 1 . .
H H16A 0.4677 0.7232 0.7463 0.034 Uiso calc R 1 . .
H H16B 0.4054 0.8995 0.6974 0.034 Uiso calc R 1 . .
C C17 0.2605(3) 0.8300(2) 0.59514(19) 0.0319(4) Uani d . 1 . .
H H17A 0.2222 0.9245 0.5255 0.048 Uiso calc R 1 . .
H H17B 0.1522 0.8268 0.6442 0.048 Uiso calc R 1 . .
H H17C 0.2936 0.7489 0.5660 0.048 Uiso calc R 1 . .

loop_
_atom_site_aniso_label
_atom_site_aniso_U_11
_atom_site_aniso_U_22
_atom_site_aniso_U_33
_atom_site_aniso_U_12
_atom_site_aniso_U_13
_atom_site_aniso_U_23
Br 0.04398(12) 0.02976(11) 0.02033(10) -0.01382(8) -0.00429(7) -0.00526(7)
Cl 0.0456(3) 0.0526(3) 0.0191(2) -0.0187(2) -0.00070(18) -0.0048(2)
S 0.02667(19) 0.01856(18) 0.0238(2) -0.00802(15) 0.00110(15) -0.00753(15)
O1 0.0249(5) 0.0178(5) 0.0201(6) -0.0043(4) 0.0014(4) -0.0073(4)
O2 0.0393(7) 0.0338(7) 0.0379(8) -0.0181(6) -0.0048(6) -0.0127(6)
C1 0.0203(7) 0.0179(7) 0.0206(8) -0.0052(6) 0.0015(6) -0.0061(6)
C2 0.0185(7) 0.0198(7) 0.0224(8) -0.0061(6) 0.0017(6) -0.0067(6)
C3 0.0248(7) 0.0228(8) 0.0222(8) -0.0082(6) 0.0009(6) -0.0087(6)
C4 0.0248(7) 0.0270(8) 0.0201(8) -0.0099(6) -0.0007(6) -0.0068(6)
C5 0.0238(7) 0.0198(7) 0.0253(8) -0.0054(6) -0.0016(6) -0.0037(6)
C6 0.0200(7) 0.0192(7) 0.0256(8) -0.0054(6) 0.0012(6) -0.0068(6)
C7 0.0195(7) 0.0208(7) 0.0190(7) -0.0061(6) 0.0005(6) -0.0068(6)
C8 0.0191(7) 0.0173(7) 0.0233(8) -0.0053(6) 0.0022(6) -0.0063(6)
C9 0.0305(8) 0.0222(8) 0.0299(9) -0.0039(7) 0.0014(7) -0.0099(7)
C10 0.0210(7) 0.0226(7) 0.0205(8) -0.0104(6) 0.0028(6) -0.0064(6)
C11 0.0242(8) 0.0261(8) 0.0233(8) -0.0074(6) 0.0018(6) -0.0080(7)
C12 0.0250(8) 0.0277(8) 0.0252(9) -0.0085(7) 0.0008(7) -0.0038(7)
C13 0.0293(8) 0.0364(9) 0.0167(8) -0.0171(7) 0.0022(6) -0.0040(7)
C14 0.0347(9) 0.0330(9) 0.0223(8) -0.0164(7) 0.0080(7) -0.0124(7)
C15 0.0286(8) 0.0233(8) 0.0234(8) -0.0102(6) 0.0044(6) -0.0080(7)
C16 0.0308(8) 0.0249(8) 0.0272(9) -0.0046(7) 0.0060(7) -0.0120(7)
C17 0.0288(8) 0.0286(9) 0.0413(11) -0.0105(7) 0.0088(8) -0.0163(8)

loop_
_atom_type_symbol
_atom_type_description
_atom_type_scat_dispersion_real
_atom_type_scat_dispersion_imag
_atom_type_scat_source
C C 0.0033 0.0016 'International Tables Vol C Tables 4.2.6.8 and 6.1.1.4'
H H 0.0000 0.0000 'International Tables Vol C Tables 4.2.6.8 and 6.1.1.4'
O O 0.0106 0.0060 'International Tables Vol C Tables 4.2.6.8 and 6.1.1.4'
S S 0.1246 0.1234 'International Tables Vol C Tables 4.2.6.8 and 6.1.1.4'
Cl Cl 0.1484 0.1585 'International Tables Vol C Tables 4.2.6.8 and 6.1.1.4'
Br Br -0.2901 2.4595 'International Tables Vol C Tables 4.2.6.8 and 6.1.1.4'

loop_
_geom_angle_atom_site_label_1
_geom_angle_atom_site_label_2
_geom_angle_atom_site_label_3
_geom_angle_site_symmetry_1
_geom_angle_site_symmetry_3
_geom_angle
_geom_angle_publ_flag
C4 Br O2 . 2_767 167.44(6) ?
O2 S C1 . . 106.73(7) ?
O2 S C16 . . 107.42(9) ?
C1 S C16 . . 98.10(8) ?
C7 O1 C8 . . 106.72(12) ?
C8 C1 C2 . . 107.07(14) ?
C8 C1 S . . 127.14(12) ?
C2 C1 S . . 124.97(12) ?
C7 C2 C3 . . 119.41(14) ?
C7 C2 C1 . . 105.01(14) ?
C3 C2 C1 . . 135.55(15) ?
C4 C3 C2 . . 116.31(15) ?
C4 C3 H3 . . 121.8 ?
C2 C3 H3 . . 121.8 ?
C3 C4 C5 . . 123.16(16) ?
C3 C4 Br . . 119.20(13) ?
C5 C4 Br . . 117.57(12) ?
C6 C5 C4 . . 121.28(15) ?
C6 C5 H5 . . 119.4 ?
C4 C5 H5 . . 119.4 ?
C5 C6 C7 . . 114.60(15) ?
C5 C6 C9 . . 123.38(14) ?
C7 C6 C9 . . 122.01(15) ?
O1 C7 C2 . . 110.87(13) ?
O1 C7 C6 . . 123.88(14) ?
C2 C7 C6 . . 125.19(15) ?
C1 C8 O1 . . 110.31(13) ?
C1 C8 C10 . . 135.56(14) ?
O1 C8 C10 . . 114.12(13) ?
C6 C9 H9A . . 109.5 ?
C6 C9 H9B . . 109.5 ?
H9A C9 H9B . . 109.5 ?
C6 C9 H9C . . 109.5 ?
H9A C9 H9C . . 109.5 ?
H9B C9 H9C . . 109.5 ?
C11 C10 C15 . . 118.61(15) ?
C11 C10 C8 . . 122.03(15) ?
C15 C10 C8 . . 119.34(14) ?
C12 C11 C10 . . 120.86(16) ?
C12 C11 H11 . . 119.6 ?
C10 C11 H11 . . 119.6 ?
C13 C12 C11 . . 118.98(16) ?
C13 C12 H12 . . 120.5 ?
C11 C12 H12 . . 120.5 ?
C12 C13 C14 . . 121.83(16) ?
C12 C13 Cl . . 119.27(14) ?
C14 C13 Cl . . 118.90(15) ?
C13 C14 C15 . . 118.96(17) ?
C13 C14 H14 . . 120.5 ?
C15 C14 H14 . . 120.5 ?
C14 C15 C10 . . 120.75(16) ?
C14 C15 H15 . . 119.6 ?
C10 C15 H15 . . 119.6 ?
C17 C16 S . . 110.69(13) ?
C17 C16 H16A . . 109.5 ?
S C16 H16A . . 109.5 ?
C17 C16 H16B . . 109.5 ?
S C16 H16B . . 109.5 ?
H16A C16 H16B . . 108.1 ?
C16 C17 H17A . . 109.5 ?
C16 C17 H17B . . 109.5 ?
H17A C17 H17B . . 109.5 ?
C16 C17 H17C . . 109.5 ?
H17A C17 H17C . . 109.5 ?
H17B C17 H17C . . 109.5 ?

loop_
_geom_bond_atom_site_label_1
_geom_bond_atom_site_label_2
_geom_bond_site_symmetry_2
_geom_bond_distance
_geom_bond_publ_flag
Br C4 . 1.8987(17) ?
Br O2 2_767 3.1254(14) ?
Cl C13 . 1.7385(17) ?
S O2 . 1.4925(13) ?
S C1 . 1.7683(16) ?
S C16 . 1.8092(18) ?
O1 C7 . 1.3756(19) ?
O1 C8 . 1.3792(18) ?
C1 C8 . 1.368(2) ?
C1 C2 . 1.450(2) ?
C2 C7 . 1.386(2) ?
C2 C3 . 1.397(2) ?
C3 C4 . 1.385(2) ?
C3 H3 . 0.9500 ?
C4 C5 . 1.399(2) ?
C5 C6 . 1.385(2) ?
C5 H5 . 0.9500 ?
C6 C7 . 1.392(2) ?
C6 C9 . 1.495(2) ?
C8 C10 . 1.460(2) ?
C9 H9A . 0.9800 ?
C9 H9B . 0.9800 ?
C9 H9C . 0.9800 ?
C10 C11 . 1.400(2) ?
C10 C15 . 1.402(2) ?
C11 C12 . 1.383(2) ?
C11 H11 . 0.9500 ?
C12 C13 . 1.381(3) ?
C12 H12 . 0.9500 ?
C13 C14 . 1.383(3) ?
C14 C15 . 1.384(2) ?
C14 H14 . 0.9500 ?
C15 H15 . 0.9500 ?
C16 C17 . 1.518(3) ?
C16 H16A . 0.9900 ?
C16 H16B . 0.9900 ?
C17 H17A . 0.9800 ?
C17 H17B . 0.9800 ?
C17 H17C . 0.9800 ?

loop_
_geom_hbond_atom_site_label_D
_geom_hbond_atom_site_label_H
_geom_hbond_atom_site_label_A
_geom_hbond_site_symmetry_A
_geom_hbond_distance_DH
_geom_hbond_distance_HA
_geom_hbond_distance_DA
_geom_hbond_angle_DHA
C17 H17B O2 1_455 0.98 2.62 3.488(2) 147.8

loop_
_geom_torsion_atom_site_label_1
_geom_torsion_atom_site_label_2
_geom_torsion_atom_site_label_3
_geom_torsion_atom_site_label_4
_geom_torsion_site_symmetry_1
_geom_torsion_site_symmetry_2
_geom_torsion_site_symmetry_3
_geom_torsion_site_symmetry_4
_geom_torsion
_geom_torsion_publ_flag
O2 S C1 C8 . . . . -129.10(15) ?
C16 S C1 C8 . . . . 119.89(15) ?
O2 S C1 C2 . . . . 39.12(15) ?
C16 S C1 C2 . . . . -71.89(15) ?
C8 C1 C2 C7 . . . . 1.23(17) ?
S C1 C2 C7 . . . . -168.97(12) ?
C8 C1 C2 C3 . . . . 179.21(17) ?
S C1 C2 C3 . . . . 9.0(3) ?
C7 C2 C3 C4 . . . . 0.8(2) ?
C1 C2 C3 C4 . . . . -176.99(17) ?
C2 C3 C4 C5 . . . . 0.8(2) ?
C2 C3 C4 Br . . . . 177.69(11) ?
O2 Br C4 C3 2_767 . . . -115.1(3) ?
O2 Br C4 C5 2_767 . . . 62.0(3) ?
C3 C4 C5 C6 . . . . -1.0(3) ?
Br C4 C5 C6 . . . . -177.90(12) ?
C4 C5 C6 C7 . . . . -0.5(2) ?
C4 C5 C6 C9 . . . . 178.70(16) ?
C8 O1 C7 C2 . . . . 0.92(16) ?
C8 O1 C7 C6 . . . . -176.43(15) ?
C3 C2 C7 O1 . . . . -179.71(13) ?
C1 C2 C7 O1 . . . . -1.33(17) ?
C3 C2 C7 C6 . . . . -2.4(2) ?
C1 C2 C7 C6 . . . . 175.98(15) ?
C5 C6 C7 O1 . . . . 179.15(14) ?
C9 C6 C7 O1 . . . . 0.0(2) ?
C5 C6 C7 C2 . . . . 2.2(2) ?
C9 C6 C7 C2 . . . . -177.01(15) ?
C2 C1 C8 O1 . . . . -0.72(17) ?
S C1 C8 O1 . . . . 169.20(11) ?
C2 C1 C8 C10 . . . . 177.77(16) ?
S C1 C8 C10 . . . . -12.3(3) ?
C7 O1 C8 C1 . . . . -0.09(16) ?
C7 O1 C8 C10 . . . . -178.93(12) ?
C1 C8 C10 C11 . . . . -14.7(3) ?
O1 C8 C10 C11 . . . . 163.78(14) ?
C1 C8 C10 C15 . . . . 167.14(18) ?
O1 C8 C10 C15 . . . . -14.4(2) ?
C15 C10 C11 C12 . . . . -0.3(2) ?
C8 C10 C11 C12 . . . . -178.48(15) ?
C10 C11 C12 C13 . . . . 1.1(3) ?
C11 C12 C13 C14 . . . . -1.0(3) ?
C11 C12 C13 Cl . . . . 178.70(13) ?
C12 C13 C14 C15 . . . . 0.1(3) ?
Cl C13 C14 C15 . . . . -179.60(13) ?
C13 C14 C15 C10 . . . . 0.7(3) ?
C11 C10 C15 C14 . . . . -0.7(2) ?
C8 C10 C15 C14 . . . . 177.61(15) ?
O2 S C16 C17 . . . . 172.31(12) ?
C1 S C16 C17 . . . . -77.25(13) ?
